data_4307406
loop_
_publ_author_name
'Diptikanta Swain'
'Tayur N. Guru Row'

_publ_contact_author_address
;
Solid State and Structural Chemistry Unit
Indian Institute of Science
Bangalore 560 012. Karnataka.
INDIA.
;
_publ_contact_author_email ssctng@sscu.iisc.ernet.in
_publ_contact_author_fax '(91)803601310 '
_publ_contact_author_name
;
 'Prof. T. N. Guru Row'
;
_publ_contact_author_phone (91)802932796
_publ_section_title
;
Analysis of Phase Transition Pathways in X3H(SO4)2 (X = Rb, NH4, K, Na):
Variable Temperature Single-Crystal X-ray Diffraction Studies#
;
_journal_name_full 'Inorganic Chemistry'
_journal_page_first 4411
_journal_page_last 4421
_journal_paper_doi 10.1021/ic061901x
_journal_volume 46
_journal_year 2007
_chemical_compound_source 'see text'
_chemical_formula_moiety 'H O8 S2, 3(Rb)'
_chemical_formula_sum 'H O8 Rb3 S2'
_chemical_formula_weight 449.56
_chemical_name_systematic ' ?'
_space_group_IT_number 15
_symmetry_cell_setting monoclinic
_symmetry_Int_Tables_number 15
_symmetry_space_group_name_Hall '-C 2yc'
_symmetry_space_group_name_H-M 'C 1 2/c 1'
_atom_sites_solution_hydrogens geom
_atom_sites_solution_primary direct
_atom_sites_solution_secondary difmap
_cell_angle_alpha 90.00
_cell_angle_beta 102.540(6)
_cell_angle_gamma 90.00
_cell_formula_units_Z 4
_cell_length_a 15.146(5)
_cell_length_b 5.8914(19)
_cell_length_c 10.159(3)
_cell_measurement_reflns_used 2916
_cell_measurement_temperature 294(2)
_cell_measurement_theta_max 28.4368
_cell_measurement_theta_min 0.9239
_cell_volume 884.9(5)
_computing_cell_refinement 'Bruker SMART'
_computing_data_collection 'Bruker SMART'
_computing_data_reduction 'Bruker SAINT'
_computing_molecular_graphics 'Ortep-3 for Windows (Farrugia, 1997) and CAMERON (Farrugia, 1999)'
_computing_publication_material 'WinGx (Farrugia, 1999) and PLATON (Spek, 1990)'
_computing_structure_refinement 'SHELXL-97 (Sheldrick, 1997)'
_computing_structure_solution 'SHELXL-97 (Sheldrick, 1997)'
_diffrn_ambient_temperature 294(2)
_diffrn_measured_fraction_theta_full 0.998
_diffrn_measured_fraction_theta_max 0.998
_diffrn_measurement_device_type 'Bruker SMART CCD area detector'
_diffrn_measurement_method '\f and \w scans'
_diffrn_radiation_monochromator graphite
_diffrn_radiation_probe x-ray
_diffrn_radiation_source 'fine-focus sealed tube'
_diffrn_radiation_type MoK\a
_diffrn_radiation_wavelength 0.71073
_diffrn_reflns_av_R_equivalents 0.0306
_diffrn_reflns_av_sigmaI/netI 0.0312
_diffrn_reflns_limit_h_max 18
_diffrn_reflns_limit_h_min -18
_diffrn_reflns_limit_k_max 7
_diffrn_reflns_limit_k_min -7
_diffrn_reflns_limit_l_max 11
_diffrn_reflns_limit_l_min -12
_diffrn_reflns_number 3006
_diffrn_reflns_reduction_process ' ?'
_diffrn_reflns_theta_full 25.35
_diffrn_reflns_theta_max 25.35
_diffrn_reflns_theta_min 2.76
_exptl_absorpt_coefficient_mu 17.008
_exptl_absorpt_correction_T_max 0.427
_exptl_absorpt_correction_T_min 0.140
_exptl_absorpt_correction_type empirical
_exptl_absorpt_process_details 'SADABS, Bruker, 1996'
_exptl_crystal_colour ' colourless'
_exptl_crystal_density_diffrn 3.374
_exptl_crystal_density_method 'not measured'
_exptl_crystal_description ' prism'
_exptl_crystal_F_000 832
_exptl_crystal_size_max 0.12
_exptl_crystal_size_mid 0.12
_exptl_crystal_size_min 0.05
_refine_diff_density_max 0.730
_refine_diff_density_min -1.074
_refine_diff_density_rms 0.189
_refine_ls_extinction_coef 0.0089(5)
_refine_ls_extinction_expression Fc^*^=kFc[1+0.001xFc^2^\l^3^/sin(2\q)]^-1/4^
_refine_ls_extinction_method SHELXL
_refine_ls_goodness_of_fit_ref 1.225
_refine_ls_hydrogen_treatment mixed
_refine_ls_matrix_type full
_refine_ls_number_parameters 65
_refine_ls_number_reflns 799
_refine_ls_number_restraints 0
_refine_ls_restrained_S_all 1.225
_refine_ls_R_factor_all 0.0293
_refine_ls_R_factor_gt 0.0273
_refine_ls_shift/su_max 0.000
_refine_ls_shift/su_mean 0.000
_refine_ls_structure_factor_coef Fsqd
_refine_ls_weighting_details 'calc w=1/[\s^2^(Fo^2^)+(0.0283P)^2^+1.1497P] where P=(Fo^2^+2Fc^2^)/3'
_refine_ls_weighting_scheme calc
_refine_ls_wR_factor_gt 0.0685
_refine_ls_wR_factor_ref 0.0694
_reflns_number_gt 738
_reflns_number_total 799
_reflns_threshold_expression >2sigma(I)
_cod_data_source_file ic061901x-file009.cif
_cod_data_source_block r3hs2_m
_cod_depositor_comments
;
The following automatic conversions were performed:
'_symmetry_cell_setting' value 'Monoclinic' changed to 'monoclinic'
according to '/home/saulius/struct/CIF-dictionaries/cif_core.dic'
dictionary named 'cif_core.dic' version 2.4.1 from 2010-06-29.

Automatic conversion script
Id: cif_fix_enum 1527 2010-12-29 10:47:43Z saulius 
;
_cod_original_sg_symbol_H-M 'C 2/c'
_cod_database_code 4307406

loop_
_symmetry_equiv_pos_as_xyz
'x, y, z'
'-x, y, -z+1/2'
'x+1/2, y+1/2, z'
'-x+1/2, y+1/2, -z+1/2'
'-x, -y, -z'
'x, -y, z-1/2'
'-x+1/2, -y+1/2, -z'
'x+1/2, -y+1/2, z-1/2'

loop_
_atom_site_label
_atom_site_type_symbol
_atom_site_fract_x
_atom_site_fract_y
_atom_site_fract_z
_atom_site_U_iso_or_equiv
_atom_site_adp_type
_atom_site_occupancy
_atom_site_symmetry_multiplicity
_atom_site_calc_flag
_atom_site_refinement_flags
_atom_site_disorder_assembly
_atom_site_disorder_group
Rb1 Rb 0.5000 0.24154(7) 0.7500 0.0216(2) Uani 1 2 d S . .
Rb2 Rb 0.30744(3) 0.22815(6) 0.34788(3) 0.0252(2) Uani 1 1 d . . .
S1 S 0.61550(7) 0.72138(14) 0.96335(9) 0.0167(2) Uani 1 1 d . . .
O1 O 0.51350(16) 0.6830(5) 0.9429(3) 0.0300(6) Uani 1 1 d . . .
O2 O 0.65195(14) 0.5270(3) 0.9033(2) 0.0245(5) Uani 1 1 d . . .
O3 O 0.65135(17) 0.7317(3) 1.1089(2) 0.0236(6) Uani 1 1 d . . .
O4 O 0.62826(16) 0.9330(4) 0.8971(2) 0.0278(6) Uani 1 1 d . . .
H1 H 0.511(6) 0.573(12) 0.980(9) 0.04(3) Uiso 0.50 1 d P . .

loop_
_atom_site_aniso_label
_atom_site_aniso_U_11
_atom_site_aniso_U_22
_atom_site_aniso_U_33
_atom_site_aniso_U_23
_atom_site_aniso_U_13
_atom_site_aniso_U_12
Rb1 0.0152(3) 0.0294(3) 0.0198(3) 0.000 0.0031(2) 0.000
Rb2 0.0272(3) 0.0248(3) 0.0228(3) -0.00013(11) 0.00407(19) -0.00503(11)
S1 0.0146(5) 0.0191(4) 0.0165(5) -0.0011(3) 0.0033(3) 0.0010(3)
O1 0.0137(12) 0.0426(15) 0.0328(15) -0.0008(13) 0.0028(10) 0.0017(12)
O2 0.0253(13) 0.0233(11) 0.0267(12) -0.0048(9) 0.0098(9) 0.0012(9)
O3 0.0217(14) 0.0314(12) 0.0168(12) -0.0008(8) 0.0024(10) -0.0017(8)
O4 0.0322(13) 0.0245(12) 0.0263(12) 0.0061(9) 0.0056(10) 0.0035(10)

loop_
_atom_type_symbol
_atom_type_description
_atom_type_scat_dispersion_real
_atom_type_scat_dispersion_imag
_atom_type_scat_source
S S 0.1246 0.1234 'International Tables Vol C Tables 4.2.6.8 and 6.1.1.4'
Rb Rb -0.9393 2.9676 'International Tables Vol C Tables 4.2.6.8 and 6.1.1.4'
O O 0.0106 0.0060 'International Tables Vol C Tables 4.2.6.8 and 6.1.1.4'
H H 0.0000 0.0000 'International Tables Vol C Tables 4.2.6.8 and 6.1.1.4'

loop_
_geom_angle_atom_site_label_1
_geom_angle_atom_site_label_2
_geom_angle_atom_site_label_3
_geom_angle
_geom_angle_site_symmetry_1
_geom_angle_site_symmetry_3
_geom_angle_publ_flag
O4 Rb1 O4 100.32(9) 2_646 1_545 ?
O4 Rb1 O3 77.03(6) 2_646 5_667 ?
O4 Rb1 O3 107.02(7) 1_545 5_667 ?
O4 Rb1 O3 107.02(7) 2_646 6_565 ?
O4 Rb1 O3 77.03(6) 1_545 6_565 ?
O3 Rb1 O3 173.89(8) 5_667 6_565 ?
O4 Rb1 O2 173.33(6) 2_646 . ?
O4 Rb1 O2 74.06(7) 1_545 . ?
O3 Rb1 O2 107.83(6) 5_667 . ?
O3 Rb1 O2 68.53(6) 6_565 . ?
O4 Rb1 O2 74.06(7) 2_646 2_656 ?
O4 Rb1 O2 173.33(6) 1_545 2_656 ?
O3 Rb1 O2 68.53(6) 5_667 2_656 ?
O3 Rb1 O2 107.83(6) 6_565 2_656 ?
O2 Rb1 O2 111.78(8) . 2_656 ?
O4 Rb1 O1 114.90(7) 2_646 5_667 ?
O4 Rb1 O1 75.94(7) 1_545 5_667 ?
O3 Rb1 O1 45.63(6) 5_667 5_667 ?
O3 Rb1 O1 133.20(6) 6_565 5_667 ?
O2 Rb1 O1 67.67(6) . 5_667 ?
O2 Rb1 O1 102.95(6) 2_656 5_667 ?
O4 Rb1 O1 75.94(7) 2_646 6_565 ?
O4 Rb1 O1 114.90(7) 1_545 6_565 ?
O3 Rb1 O1 133.20(6) 5_667 6_565 ?
O3 Rb1 O1 45.63(6) 6_565 6_565 ?
O2 Rb1 O1 102.95(6) . 6_565 ?
O2 Rb1 O1 67.67(6) 2_656 6_565 ?
O1 Rb1 O1 164.03(11) 5_667 6_565 ?
O4 Rb1 O1 141.25(6) 2_646 . ?
O4 Rb1 O1 104.47(7) 1_545 . ?
O3 Rb1 O1 67.53(6) 5_667 . ?
O3 Rb1 O1 107.26(6) 6_565 . ?
O2 Rb1 O1 45.11(6) . . ?
O2 Rb1 O1 78.72(6) 2_656 . ?
O1 Rb1 O1 46.15(10) 5_667 . ?
O1 Rb1 O1 118.00(4) 6_565 . ?
O4 Rb1 O1 104.47(7) 2_646 2_656 ?
O4 Rb1 O1 141.25(6) 1_545 2_656 ?
O3 Rb1 O1 107.26(6) 5_667 2_656 ?
O3 Rb1 O1 67.53(6) 6_565 2_656 ?
O2 Rb1 O1 78.72(6) . 2_656 ?
O2 Rb1 O1 45.11(6) 2_656 2_656 ?
O1 Rb1 O1 118.00(4) 5_667 2_656 ?
O1 Rb1 O1 46.15(10) 6_565 2_656 ?
O1 Rb1 O1 73.03(10) . 2_656 ?
O4 Rb1 S1 93.76(5) 2_646 5_667 ?
O4 Rb1 S1 90.56(5) 1_545 5_667 ?
O3 Rb1 S1 21.76(5) 5_667 5_667 ?
O3 Rb1 S1 157.29(5) 6_565 5_667 ?
O2 Rb1 S1 89.92(5) . 5_667 ?
O2 Rb1 S1 86.29(5) 2_656 5_667 ?
O1 Rb1 S1 24.13(5) 5_667 5_667 ?
O1 Rb1 S1 153.68(5) 6_565 5_667 ?
O1 Rb1 S1 57.09(5) . 5_667 ?
O1 Rb1 S1 116.67(5) 2_656 5_667 ?
O4 Rb1 S1 90.56(5) 2_646 6_565 ?
O4 Rb1 S1 93.76(5) 1_545 6_565 ?
O3 Rb1 S1 157.29(5) 5_667 6_565 ?
O3 Rb1 S1 21.76(5) 6_565 6_565 ?
O2 Rb1 S1 86.29(5) . 6_565 ?
O2 Rb1 S1 89.92(5) 2_656 6_565 ?
O1 Rb1 S1 153.68(5) 5_667 6_565 ?
O1 Rb1 S1 24.13(5) 6_565 6_565 ?
O1 Rb1 S1 116.67(5) . 6_565 ?
O1 Rb1 S1 57.09(5) 2_656 6_565 ?
S1 Rb1 S1 173.26(3) 5_667 6_565 ?
O2 Rb2 O3 68.67(6) 8_455 3_444 ?
O2 Rb2 O3 67.97(6) 8_455 2_646 ?
O3 Rb2 O3 103.15(6) 3_444 2_646 ?
O2 Rb2 O4 114.30(6) 8_455 5_666 ?
O3 Rb2 O4 70.92(7) 3_444 5_666 ?
O3 Rb2 O4 73.74(6) 2_646 5_666 ?
O2 Rb2 O2 99.36(6) 8_455 2_656 ?
O3 Rb2 O2 130.73(6) 3_444 2_656 ?
O3 Rb2 O2 116.47(6) 2_646 2_656 ?
O4 Rb2 O2 145.82(6) 5_666 2_656 ?
O2 Rb2 O3 128.06(6) 8_455 2_656 ?
O3 Rb2 O3 102.18(6) 3_444 2_656 ?
O3 Rb2 O3 153.98(9) 2_646 2_656 ?
O4 Rb2 O3 109.44(6) 5_666 2_656 ?
O2 Rb2 O3 46.81(6) 2_656 2_656 ?
O2 Rb2 O4 70.92(6) 8_455 2_646 ?
O3 Rb2 O4 136.95(6) 3_444 2_646 ?
O3 Rb2 O4 46.61(6) 2_646 2_646 ?
O4 Rb2 O4 114.48(5) 5_666 2_646 ?
O2 Rb2 O4 70.05(6) 2_656 2_646 ?
O3 Rb2 O4 114.17(6) 2_656 2_646 ?
O2 Rb2 O1 144.79(6) 8_455 6_565 ?
O3 Rb2 O1 144.41(7) 3_444 6_565 ?
O3 Rb2 O1 87.47(7) 2_646 6_565 ?
O4 Rb2 O1 80.02(7) 5_666 6_565 ?
O2 Rb2 O1 68.57(7) 2_656 6_565 ?
O3 Rb2 O1 68.28(7) 2_656 6_565 ?
O4 Rb2 O1 73.88(6) 2_646 6_565 ?
O2 Rb2 O2 134.60(3) 8_455 5_666 ?
O3 Rb2 O2 66.02(6) 3_444 5_666 ?
O3 Rb2 O2 120.02(6) 2_646 5_666 ?
O4 Rb2 O2 46.47(6) 5_666 5_666 ?
O2 Rb2 O2 112.00(3) 2_656 5_666 ?
O3 Rb2 O2 66.11(6) 2_656 5_666 ?
O4 Rb2 O2 149.94(6) 2_646 5_666 ?
O1 Rb2 O2 79.17(6) 6_565 5_666 ?
O2 Rb2 O4 65.57(6) 8_455 8_465 ?
O3 Rb2 O4 67.12(6) 3_444 8_465 ?
O3 Rb2 O4 132.79(6) 2_646 8_465 ?
O4 Rb2 O4 134.30(4) 5_666 8_465 ?
O2 Rb2 O4 64.65(6) 2_656 8_465 ?
O3 Rb2 O4 64.12(6) 2_656 8_465 ?
O4 Rb2 O4 108.32(5) 2_646 8_465 ?
O1 Rb2 O4 128.26(7) 6_565 8_465 ?
O2 Rb2 O4 98.68(6) 5_666 8_465 ?
O2 Rb2 S1 119.88(5) 8_455 2_656 ?
O3 Rb2 S1 122.86(4) 3_444 2_656 ?
O3 Rb2 S1 133.41(5) 2_646 2_656 ?
O4 Rb2 S1 125.33(5) 5_666 2_656 ?
O2 Rb2 S1 24.16(4) 2_656 2_656 ?
O3 Rb2 S1 24.21(5) 2_656 2_656 ?
O4 Rb2 S1 90.06(5) 2_646 2_656 ?
O1 Rb2 S1 60.12(6) 6_565 2_656 ?
O2 Rb2 S1 87.89(5) 5_666 2_656 ?
O4 Rb2 S1 68.15(4) 8_465 2_656 ?
O2 Rb2 S1 69.87(5) 8_455 2_646 ?
O3 Rb2 S1 122.96(4) 3_444 2_646 ?
O3 Rb2 S1 23.38(5) 2_646 2_646 ?
O4 Rb2 S1 93.05(5) 5_666 2_646 ?
O2 Rb2 S1 93.09(5) 2_656 2_646 ?
O3 Rb2 S1 134.29(5) 2_656 2_646 ?
O4 Rb2 S1 23.46(4) 2_646 2_646 ?
O1 Rb2 S1 77.69(6) 6_565 2_646 ?
O2 Rb2 S1 136.29(5) 5_666 2_646 ?
O4 Rb2 S1 124.72(4) 8_465 2_646 ?
S1 Rb2 S1 111.19(4) 2_656 2_646 ?
O4 S1 O2 112.33(14) . . ?
O4 S1 O3 112.10(13) . . ?
O2 S1 O3 111.33(14) . . ?
O4 S1 O1 107.25(16) . . ?
O2 S1 O1 106.81(14) . . ?
O3 S1 O1 106.62(15) . . ?
O4 S1 Rb2 153.73(11) . 2_656 ?
O2 S1 Rb2 58.14(9) . 2_656 ?
O3 S1 Rb2 58.62(8) . 2_656 ?
O1 S1 Rb2 99.02(11) . 2_656 ?
O4 S1 Rb2 58.26(10) . 2_666 ?
O2 S1 Rb2 139.78(10) . 2_666 ?
O3 S1 Rb2 54.61(8) . 2_666 ?
O1 S1 Rb2 113.31(11) . 2_666 ?
Rb2 S1 Rb2 111.19(4) 2_656 2_666 ?
O4 S1 Rb2 54.68(9) . 5_666 ?
O2 S1 Rb2 58.41(9) . 5_666 ?
O3 S1 Rb2 139.68(11) . 5_666 ?
O1 S1 Rb2 113.68(11) . 5_666 ?
Rb2 S1 Rb2 114.26(3) 2_656 5_666 ?
Rb2 S1 Rb2 105.59(3) 2_666 5_666 ?
O4 S1 Rb1 116.51(10) . 5_667 ?
O2 S1 Rb1 131.16(9) . 5_667 ?
O3 S1 Rb1 48.64(10) . 5_667 ?
O1 S1 Rb1 58.80(10) . 5_667 ?
Rb2 S1 Rb1 77.26(3) 2_656 5_667 ?
Rb2 S1 Rb1 71.78(2) 2_666 5_667 ?
Rb2 S1 Rb1 167.93(4) 5_666 5_667 ?
O4 S1 Rb1 118.16(10) . . ?
O2 S1 Rb1 48.70(9) . . ?
O3 S1 Rb1 129.74(9) . . ?
O1 S1 Rb1 58.68(10) . . ?
Rb2 S1 Rb1 75.64(3) 2_656 . ?
Rb2 S1 Rb1 170.91(4) 2_666 . ?
Rb2 S1 Rb1 75.84(2) 5_666 . ?
Rb1 S1 Rb1 104.90(3) 5_667 . ?
O2 S1 Rb1 122.92(10) . 1_565 ?
O3 S1 Rb1 123.20(9) . 1_565 ?
O1 S1 Rb1 74.07(12) . 1_565 ?
Rb2 S1 Rb1 173.07(3) 2_656 1_565 ?
Rb2 S1 Rb1 72.66(3) 2_666 1_565 ?
Rb2 S1 Rb1 69.11(2) 5_666 1_565 ?
Rb1 S1 Rb1 99.04(3) 5_667 1_565 ?
Rb1 S1 Rb1 99.94(3) . 1_565 ?
S1 O1 Rb2 159.13(16) . 6_566 ?
S1 O1 Rb1 97.07(12) . 5_667 ?
Rb2 O1 Rb1 90.39(7) 6_566 5_667 ?
S1 O1 Rb1 97.50(11) . . ?
Rb2 O1 Rb1 91.16(7) 6_566 . ?
Rb1 O1 Rb1 133.85(10) 5_667 . ?
S1 O2 Rb2 150.35(13) . 8_556 ?
S1 O2 Rb1 109.84(11) . . ?
Rb2 O2 Rb1 99.76(6) 8_556 . ?
S1 O2 Rb2 97.71(10) . 2_656 ?
Rb2 O2 Rb2 80.64(6) 8_556 2_656 ?
Rb1 O2 Rb2 95.81(6) . 2_656 ?
S1 O2 Rb2 97.99(10) . 5_666 ?
Rb2 O2 Rb2 76.76(5) 8_556 5_666 ?
Rb1 O2 Rb2 95.74(6) . 5_666 ?
Rb2 O2 Rb2 156.04(8) 2_656 5_666 ?
S1 O3 Rb1 109.60(13) . 5_667 ?
S1 O3 Rb2 150.83(15) . 3_556 ?
Rb1 O3 Rb2 99.54(7) 5_667 3_556 ?
S1 O3 Rb2 102.01(10) . 2_666 ?
Rb1 O3 Rb2 92.04(6) 5_667 2_666 ?
Rb2 O3 Rb2 77.65(5) 3_556 2_666 ?
S1 O3 Rb2 97.17(10) . 2_656 ?
Rb1 O3 Rb2 97.95(6) 5_667 2_656 ?
Rb2 O3 Rb2 77.03(5) 3_556 2_656 ?
Rb2 O3 Rb2 153.98(9) 2_666 2_656 ?
S1 O4 Rb1 130.58(14) . 1_565 ?
S1 O4 Rb2 102.23(11) . 5_666 ?
Rb1 O4 Rb2 94.23(6) 1_565 5_666 ?
S1 O4 Rb2 98.29(11) . 2_666 ?
Rb1 O4 Rb2 97.81(7) 1_565 2_666 ?
Rb2 O4 Rb2 140.16(8) 5_666 2_666 ?
S1 O4 Rb2 138.12(13) . 8_566 ?
Rb1 O4 Rb2 91.30(6) 1_565 8_566 ?
Rb2 O4 Rb2 70.21(5) 5_666 8_566 ?
Rb2 O4 Rb2 71.68(5) 2_666 8_566 ?

loop_
_geom_bond_atom_site_label_1
_geom_bond_atom_site_label_2
_geom_bond_distance
_geom_bond_site_symmetry_2
_geom_bond_publ_flag
Rb1 O4 2.838(2) 2_646 ?
Rb1 O4 2.838(2) 1_545 ?
Rb1 O3 2.960(3) 5_667 ?
Rb1 O3 2.960(3) 6_565 ?
Rb1 O2 2.999(2) . ?
Rb1 O2 2.999(2) 2_656 ?
Rb1 O1 3.202(3) 5_667 ?
Rb1 O1 3.202(3) 6_565 ?
Rb1 O1 3.236(3) . ?
Rb1 O1 3.236(3) 2_656 ?
Rb1 S1 3.7149(12) 5_667 ?
Rb1 S1 3.7149(12) 6_565 ?
Rb2 O2 2.950(2) 8_455 ?
Rb2 O3 2.998(2) 3_444 ?
Rb2 O3 3.003(2) 2_646 ?
Rb2 O4 3.016(2) 5_666 ?
Rb2 O2 3.032(2) 2_656 ?
Rb2 O3 3.044(2) 2_656 ?
Rb2 O4 3.096(2) 2_646 ?
Rb2 O1 3.105(3) 6_565 ?
Rb2 O2 3.107(2) 5_666 ?
Rb2 O4 3.492(2) 8_465 ?
Rb2 S1 3.5372(13) 2_656 ?
Rb2 S1 3.6030(12) 2_646 ?
S1 O4 1.449(2) . ?
S1 O2 1.461(2) . ?
S1 O3 1.462(3) . ?
S1 O1 1.530(3) . ?
S1 Rb2 3.5372(13) 2_656 ?
S1 Rb2 3.6030(12) 2_666 ?
S1 Rb2 3.6125(14) 5_666 ?
S1 Rb1 3.7149(12) 5_667 ?
S1 Rb1 3.9373(13) 1_565 ?
O1 Rb2 3.105(3) 6_566 ?
O1 Rb1 3.202(3) 5_667 ?
O2 Rb2 2.950(2) 8_556 ?
O2 Rb2 3.032(2) 2_656 ?
O2 Rb2 3.107(2) 5_666 ?
O3 Rb1 2.960(3) 5_667 ?
O3 Rb2 2.998(2) 3_556 ?
O3 Rb2 3.003(2) 2_666 ?
O3 Rb2 3.044(2) 2_656 ?
O4 Rb1 2.838(2) 1_565 ?
O4 Rb2 3.016(2) 5_666 ?
O4 Rb2 3.096(2) 2_666 ?
O4 Rb2 3.492(2) 8_566 ?

loop_
_geom_hbond_atom_site_label_D
_geom_hbond_atom_site_label_H
_geom_hbond_atom_site_label_A
_geom_hbond_distance_DH
_geom_hbond_distance_HA
_geom_hbond_distance_DA
_geom_hbond_angle_DHA
_geom_hbond_site_symmetry_A
_geom_hbond_publ_flag
O1 H1 O1 0.75(8) 1.78(8) 2.524(4) 171(6) 5_667 yes
